data_8000117
loop_
_publ_author_name
'Yu, Derrick Etherbert C.'
'Imai, Hiroyuki'
'Ushio, Mamoru'
'Takeda, Sayaka'
'Naito, Toshio'
'Inabe, Tamotsu'

_publ_section_title
;
 One-step Synthesis of Partially Oxidized Cobalt(III) Phthalocyanine Salts
 with Axial Ligands
;
_journal_issue 6
_journal_name_full 'Chemistry Letters'
_journal_page_first 602
_journal_paper_doi 10.1246/cl.2006.602
_journal_volume 35
_journal_year 2006
_chemical_formula_moiety 'C88 H52 Cl4 Co2 N16 P '
_chemical_formula_sum 'C88 H52 Cl4 Co2 N16 P'
_chemical_formula_weight 1624.14
_space_group_IT_number 86
_symmetry_cell_setting tetragonal
_symmetry_Int_Tables_number 86
_symmetry_space_group_name_Hall '-P 4bc'
_symmetry_space_group_name_H-M 'P 42/n :2'
_cell_angle_alpha 90.0000
_cell_angle_beta 90.0000
_cell_angle_gamma 90.0000
_cell_formula_units_Z 2
_cell_length_a 21.501(11)
_cell_length_b 21.501(11)
_cell_length_c 7.537(4)
_cell_measurement_reflns_used 26185
_cell_measurement_temperature 123.1
_cell_measurement_theta_max 27.5
_cell_measurement_theta_min 3.0
_cell_volume 3484(3)
_computing_cell_refinement PROCESS-AUTO
_computing_data_collection PROCESS-AUTO
_computing_data_reduction CrystalStructure
_computing_publication_material 'CrystalStructure 3.7.0'
_computing_structure_refinement CRYSTALS
_computing_structure_solution SIR92
_diffrn_detector_area_resol_mean 10.00
_diffrn_measured_fraction_theta_full 0.998
_diffrn_measured_fraction_theta_max 0.998
_diffrn_measurement_device_type 'Rigaku RAXIS-RAPID'
_diffrn_measurement_method \w
_diffrn_radiation_type 'Mo K\a'
_diffrn_radiation_wavelength 0.71075
_diffrn_reflns_av_R_equivalents 0.097
_diffrn_reflns_limit_h_max 27
_diffrn_reflns_limit_h_min -27
_diffrn_reflns_limit_k_max 27
_diffrn_reflns_limit_k_min -27
_diffrn_reflns_limit_l_max 9
_diffrn_reflns_limit_l_min -9
_diffrn_reflns_number 30942
_diffrn_reflns_theta_full 27.48
_diffrn_reflns_theta_max 27.48
_exptl_absorpt_coefficient_mu 0.717
_exptl_absorpt_correction_T_max 0.931
_exptl_absorpt_correction_T_min 0.687
_exptl_absorpt_correction_type multi-scan
_exptl_absorpt_process_details
;
    Higashi, T. (1995). Program for Absorption Correction.
    Rigaku Corporation, Tokyo, Japan.
;
_exptl_crystal_colour black
_exptl_crystal_density_diffrn 1.548
_exptl_crystal_density_method 'not measured'
_exptl_crystal_description needle
_exptl_crystal_F_000 1658.00
_exptl_crystal_size_max 0.50
_exptl_crystal_size_mid 0.10
_exptl_crystal_size_min 0.10
_refine_diff_density_max 0.78
_refine_diff_density_min -0.75
_refine_ls_extinction_method none
_refine_ls_goodness_of_fit_ref 0.986
_refine_ls_hydrogen_treatment refall
_refine_ls_number_parameters 265
_refine_ls_number_reflns 3984
_refine_ls_R_factor_gt 0.0309
_refine_ls_shift/su_max 0.0000
_refine_ls_structure_factor_coef Fsqd
_refine_ls_weighting_details 'w = 1/[0.0005Fo^2^ + 0.3000\s(Fo^2^)]/(4Fo^2^)'
_refine_ls_weighting_scheme calc
_refine_ls_wR_factor_ref 0.0869
_reflns_number_gt 2308
_reflns_number_total 3984
_reflns_threshold_expression F^2^>2.0\s(F^2^)
_cod_data_source_file 35-602sup1.cif
_cod_data_source_block '_TPPCoPcCl'
_cod_original_sg_symbol_H-M 'P 42/n'
_cod_original_formula_sum 'C88 H52 Cl4 Co2 N16 P '
_cod_database_code 8000117

loop_
_symmetry_equiv_pos_site_id
_symmetry_equiv_pos_as_xyz
1 +X,+Y,+Z
2 -Y,1/2+X,1/2+Z
3 1/2-X,1/2-Y,+Z
4 1/2+Y,-X,1/2+Z
5 -X,-Y,-Z
6 +Y,1/2-X,1/2-Z
7 1/2+X,1/2+Y,-Z
8 1/2-Y,+X,1/2-Z

loop_
_atom_site_label
_atom_site_type_symbol
_atom_site_fract_x
_atom_site_fract_y
_atom_site_fract_z
_atom_site_U_iso_or_equiv
_atom_site_adp_type
_atom_site_occupancy
_atom_site_symmetry_multiplicity
_atom_site_calc_flag
_atom_site_refinement_flags
Co(1) Co 0.0000 0.0000 0.0000 0.01197(10) Uani 1.00 2 d S
Cl(1) Cl -0.08668(3) -0.05122(3) -0.09475(8) 0.01904(14) Uani 1.00 1 d .
P(1) P 0.2500 0.2500 0.2500 0.0167(2) Uani 1.00 4 d S
N(1) N -0.07779(8) 0.13659(8) 0.0070(2) 0.0150(4) Uani 1.00 1 d .
N(2) N -0.05225(8) 0.04233(8) 0.1706(2) 0.0133(4) Uani 1.00 1 d .
N(3) N -0.05637(9) -0.03458(9) 0.4062(2) 0.0151(4) Uani 1.00 1 d .
N(4) N 0.01191(8) -0.06729(9) 0.1666(2) 0.0137(4) Uani 1.00 1 d .
C(1) C 0.00336(10) 0.13478(10) -0.4061(3) 0.0147(5) Uani 1.00 1 d .
C(2) C 0.02276(10) 0.16353(11) -0.5617(3) 0.0157(5) Uani 1.00 1 d .
C(3) C 0.00265(11) 0.22452(11) -0.5896(3) 0.0184(5) Uani 1.00 1 d .
C(4) C -0.03553(11) 0.25485(11) -0.4671(3) 0.0183(6) Uani 1.00 1 d .
C(5) C -0.05592(11) 0.22536(10) -0.3117(3) 0.0172(5) Uani 1.00 1 d .
C(6) C -0.03549(10) 0.16456(10) -0.2841(3) 0.0146(5) Uani 1.00 1 d .
C(7) C -0.04430(10) 0.12139(10) -0.1356(2) 0.0128(5) Uani 1.00 1 d .
C(8) C -0.08152(10) 0.09855(10) 0.1461(3) 0.0137(5) Uani 1.00 1 d .
C(9) C -0.12122(10) 0.11249(10) 0.2994(3) 0.0134(5) Uani 1.00 1 d .
C(10) C -0.15890(10) 0.16284(10) 0.3405(3) 0.0159(5) Uani 1.00 1 d .
C(11) C -0.19048(10) 0.16100(11) 0.5019(3) 0.0189(5) Uani 1.00 1 d .
C(12) C -0.18520(11) 0.11016(11) 0.6177(3) 0.0191(6) Uani 1.00 1 d .
C(13) C -0.14756(10) 0.05935(11) 0.5763(3) 0.0171(5) Uani 1.00 1 d .
C(14) C -0.11545(10) 0.06205(10) 0.4152(3) 0.0140(5) Uani 1.00 1 d .
C(15) C -0.07162(10) 0.01882(10) 0.3310(3) 0.0136(5) Uani 1.00 1 d .
C(16) C -0.01778(10) -0.07369(10) 0.3286(3) 0.0139(5) Uani 1.00 1 d .
C(17) C 0.23751(11) 0.18479(11) 0.3952(3) 0.0190(6) Uani 1.00 1 d .
C(18) C 0.27879(12) 0.13492(12) 0.4006(3) 0.0279(7) Uani 1.00 1 d .
C(19) C 0.26870(14) 0.08729(12) 0.5227(4) 0.0383(8) Uani 1.00 1 d .
C(20) C 0.21853(14) 0.08934(12) 0.6381(3) 0.0355(8) Uani 1.00 1 d .
C(21) C 0.17807(12) 0.13954(12) 0.6347(3) 0.0317(7) Uani 1.00 1 d .
C(22) C 0.18747(12) 0.18735(12) 0.5144(3) 0.0266(6) Uani 1.00 1 d .
H(1) H 0.0485 0.1427 -0.6452 0.019 Uiso 1.00 1 c R
H(2) H 0.0152 0.2458 -0.6941 0.022 Uiso 1.00 1 c R
H(3) H -0.0479 0.2965 -0.4894 0.022 Uiso 1.00 1 c R
H(4) H -0.0825 0.2457 -0.2295 0.021 Uiso 1.00 1 c R
H(5) H -0.1630 0.1971 0.2619 0.019 Uiso 1.00 1 c R
H(6) H -0.2163 0.1950 0.5343 0.023 Uiso 1.00 1 c R
H(7) H -0.2077 0.1103 0.7261 0.023 Uiso 1.00 1 c R
H(8) H -0.1439 0.0247 0.6540 0.021 Uiso 1.00 1 c R
H(9) H 0.3134 0.1335 0.3225 0.033 Uiso 1.00 1 c R
H(10) H 0.2964 0.0529 0.5267 0.046 Uiso 1.00 1 c R
H(11) H 0.2118 0.0563 0.7195 0.043 Uiso 1.00 1 c R
H(12) H 0.1441 0.1412 0.7150 0.038 Uiso 1.00 1 c R
H(13) H 0.1599 0.2219 0.5123 0.032 Uiso 1.00 1 c R

loop_
_atom_site_aniso_label
_atom_site_aniso_U_11
_atom_site_aniso_U_22
_atom_site_aniso_U_33
_atom_site_aniso_U_12
_atom_site_aniso_U_13
_atom_site_aniso_U_23
Co(1) 0.0135(2) 0.0112(2) 0.01123(18) 0.00206(17) 0.00183(19) 0.00171(19)
Cl(1) 0.0188(2) 0.0181(2) 0.0202(2) -0.0004(2) -0.0010(2) 0.0004(2)
P(1) 0.0141(3) 0.0141(3) 0.0217(6) 0.0000 0.0000 0.0000
N(1) 0.0167(9) 0.0134(9) 0.0149(9) 0.0007(7) 0.0019(8) 0.0005(8)
N(2) 0.0143(9) 0.0124(9) 0.0132(9) 0.0023(7) 0.0027(8) 0.0020(8)
N(3) 0.0160(9) 0.0154(9) 0.0139(9) 0.0005(7) 0.0030(8) 0.0011(8)
N(4) 0.0139(9) 0.0147(9) 0.0126(9) 0.0010(7) 0.0021(8) 0.0018(8)
C(1) 0.0140(10) 0.0135(10) 0.0167(11) 0.0004(8) 0.0006(10) 0.0008(9)
C(2) 0.0156(11) 0.0176(11) 0.0140(11) 0.0008(9) 0.0022(9) 0.0010(9)
C(3) 0.0196(11) 0.0197(11) 0.0159(11) -0.0014(9) -0.0023(10) 0.0063(10)
C(4) 0.0220(12) 0.0130(10) 0.0199(12) 0.0017(9) -0.0024(10) 0.0021(9)
C(5) 0.0175(11) 0.0154(11) 0.0187(12) 0.0024(9) -0.0000(10) 0.0006(10)
C(6) 0.0124(10) 0.0170(11) 0.0146(11) -0.0026(8) 0.0006(9) 0.0009(9)
C(7) 0.0123(10) 0.0135(11) 0.0126(11) 0.0001(8) -0.0007(9) 0.0013(9)
C(8) 0.0132(11) 0.0128(10) 0.0150(11) -0.0006(8) -0.0006(9) -0.0005(9)
C(9) 0.0107(10) 0.0146(10) 0.0148(11) -0.0031(8) 0.0009(9) -0.0008(9)
C(10) 0.0159(11) 0.0125(10) 0.0195(12) -0.0015(9) 0.0004(10) 0.0016(9)
C(11) 0.0155(11) 0.0187(11) 0.0225(11) 0.0029(8) 0.0050(11) -0.0031(11)
C(12) 0.0162(11) 0.0268(13) 0.0144(11) 0.0013(9) 0.0053(10) 0.0008(10)
C(13) 0.0158(11) 0.0182(11) 0.0172(11) 0.0006(9) 0.0006(10) 0.0025(10)
C(14) 0.0121(10) 0.0141(10) 0.0159(11) 0.0008(8) -0.0013(10) 0.0003(10)
C(15) 0.0124(10) 0.0138(11) 0.0146(11) 0.0010(8) 0.0007(9) -0.0003(9)
C(16) 0.0134(11) 0.0152(11) 0.0132(11) 0.0001(8) -0.0008(9) 0.0012(9)
C(17) 0.0180(11) 0.0148(11) 0.0243(13) -0.0015(9) -0.0022(11) -0.0015(10)
C(18) 0.0351(15) 0.0265(14) 0.0220(13) 0.0063(11) 0.0001(12) -0.0021(12)
C(19) 0.060(2) 0.0237(14) 0.0313(17) 0.0141(13) -0.0064(15) 0.0036(13)
C(20) 0.0558(19) 0.0226(14) 0.0282(15) -0.0048(13) -0.0064(14) 0.0096(12)
C(21) 0.0298(15) 0.0349(16) 0.0303(16) -0.0092(12) 0.0019(12) 0.0057(13)
C(22) 0.0231(12) 0.0246(13) 0.0320(14) -0.0004(10) 0.0001(12) 0.0038(12)

loop_
_atom_type_symbol
_atom_type_description
_atom_type_scat_dispersion_real
_atom_type_scat_dispersion_imag
_atom_type_scat_source
C C 0.003 0.002
;
International Tables for Crystallography
(1992, Vol. C, Tables 4.2.6.8 and 6.1.1.4)
;
H H 0.000 0.000
;
International Tables for Crystallography
(1992, Vol. C, Table 6.1.1.4)
;
Co Co 0.349 0.972
;
International Tables for Crystallography
(1992, Vol. C, Tables 4.2.6.8 and 6.1.1.4)
;
Cl Cl 0.148 0.159
;
International Tables for Crystallography
(1992, Vol. C, Tables 4.2.6.8 and 6.1.1.4)
;
N N 0.006 0.003
;
International Tables for Crystallography
(1992, Vol. C, Tables 4.2.6.8 and 6.1.1.4)
;
P P 0.102 0.094
;
International Tables for Crystallography
(1992, Vol. C, Tables 4.2.6.8 and 6.1.1.4)
;

loop_
_geom_angle_atom_site_label_1
_geom_angle_atom_site_label_2
_geom_angle_atom_site_label_3
_geom_angle
_geom_angle_site_symmetry_1
_geom_angle_site_symmetry_3
Cl(1) Co(1) Cl(1) 0(440) . 55505
Cl(1) Co(1) N(2) 87.75(5) . .
Cl(1) Co(1) N(2) 92.25(5) . 55505
Cl(1) Co(1) N(4) 87.15(5) . .
Cl(1) Co(1) N(4) 92.85(5) . 55505
Cl(1) Co(1) N(2) 92.25(5) 55505 .
Cl(1) Co(1) N(2) 87.75(5) 55505 55505
Cl(1) Co(1) N(4) 92.85(5) 55505 .
Cl(1) Co(1) N(4) 87.15(5) 55505 55505
N(2) Co(1) N(2) 180.00(10) . 55505
N(2) Co(1) N(4) 89.85(7) . .
N(2) Co(1) N(4) 90.15(7) . 55505
N(2) Co(1) N(4) 90.15(7) 55505 .
N(2) Co(1) N(4) 89.85(7) 55505 55505
N(4) Co(1) N(4) 180.00(10) . 55505
C(17) P(1) C(17) 105.04(11) . 55503
C(17) P(1) C(17) 111.73(10) . 55506
C(17) P(1) C(17) 111.73(10) . 55508
C(17) P(1) C(17) 111.73(10) 55503 55506
C(17) P(1) C(17) 111.73(10) 55503 55508
C(17) P(1) C(17) 105.04(11) 55506 55508
C(7) N(1) C(8) 121.06(18) . .
Co(1) N(2) C(8) 126.15(15) . .
Co(1) N(2) C(15) 125.96(14) . .
C(8) N(2) C(15) 107.61(17) . .
C(15) N(3) C(16) 121.3(2) . .
Co(1) N(4) C(7) 126.12(15) . 55505
Co(1) N(4) C(16) 125.89(14) . .
C(7) N(4) C(16) 107.42(18) 55505 .
C(2) C(1) C(6) 122.1(2) . .
C(2) C(1) C(16) 132.0(2) . 55505
C(6) C(1) C(16) 105.9(2) . 55505
C(1) C(2) C(3) 116.9(2) . .
C(2) C(3) C(4) 121.4(2) . .
C(3) C(4) C(5) 121.7(2) . .
C(4) C(5) C(6) 116.8(2) . .
C(1) C(6) C(5) 121.3(2) . .
C(1) C(6) C(7) 106.83(18) . .
C(5) C(6) C(7) 131.8(2) . .
N(1) C(7) N(4) 128.1(2) . 55505
N(1) C(7) C(6) 121.96(19) . .
N(4) C(7) C(6) 109.88(18) 55505 .
N(1) C(8) N(2) 128.2(2) . .
N(1) C(8) C(9) 121.96(19) . .
N(2) C(8) C(9) 109.86(19) . .
C(8) C(9) C(10) 132.4(2) . .
C(8) C(9) C(14) 106.34(18) . .
C(10) C(9) C(14) 121.2(2) . .
C(9) C(10) C(11) 117.2(2) . .
C(10) C(11) C(12) 121.7(2) . .
C(11) C(12) C(13) 121.2(2) . .
C(12) C(13) C(14) 116.6(2) . .
C(9) C(14) C(13) 122.0(2) . .
C(9) C(14) C(15) 106.2(2) . .
C(13) C(14) C(15) 131.8(2) . .
N(2) C(15) N(3) 128.4(2) . .
N(2) C(15) C(14) 109.97(18) . .
N(3) C(15) C(14) 121.6(2) . .
N(3) C(16) N(4) 128.2(2) . .
N(3) C(16) C(1) 121.8(2) . 55505
N(4) C(16) C(1) 109.99(18) . 55505
P(1) C(17) C(18) 121.52(19) . .
P(1) C(17) C(22) 118.27(18) . .
C(18) C(17) C(22) 120.0(2) . .
C(17) C(18) C(19) 119.1(2) . .
C(18) C(19) C(20) 120.8(2) . .
C(19) C(20) C(21) 120.1(2) . .
C(20) C(21) C(22) 119.9(2) . .
C(17) C(22) C(21) 120.1(2) . .
C(1) C(2) H(1) 121.6 . .
C(3) C(2) H(1) 121.5 . .
C(2) C(3) H(2) 119.3 . .
C(4) C(3) H(2) 119.3 . .
C(3) C(4) H(3) 119.2 . .
C(5) C(4) H(3) 119.1 . .
C(4) C(5) H(4) 121.7 . .
C(6) C(5) H(4) 121.6 . .
C(9) C(10) H(5) 121.4 . .
C(11) C(10) H(5) 121.4 . .
C(10) C(11) H(6) 119.1 . .
C(12) C(11) H(6) 119.2 . .
C(11) C(12) H(7) 119.4 . .
C(13) C(12) H(7) 119.4 . .
C(12) C(13) H(8) 121.6 . .
C(14) C(13) H(8) 121.8 . .
C(17) C(18) H(9) 120.5 . .
C(19) C(18) H(9) 120.5 . .
C(18) C(19) H(10) 119.6 . .
C(20) C(19) H(10) 119.6 . .
C(19) C(20) H(11) 120.0 . .
C(21) C(20) H(11) 120.0 . .
C(20) C(21) H(12) 120.1 . .
C(22) C(21) H(12) 120.1 . .
C(17) C(22) H(13) 119.9 . .
C(21) C(22) H(13) 120.0 . .

loop_
_geom_bond_atom_site_label_1
_geom_bond_atom_site_label_2
_geom_bond_distance
_geom_bond_site_symmetry_2
Co(1) Cl(1) 2.2795(6) .
Co(1) Cl(1) 2.2795(6) 55505
Co(1) N(2) 1.9348(18) .
Co(1) N(2) 1.9348(18) 55505
Co(1) N(4) 1.9329(19) .
Co(1) N(4) 1.9329(19) 55505
P(1) C(17) 1.799(2) .
P(1) C(17) 1.799(2) 55503
P(1) C(17) 1.799(2) 55506
P(1) C(17) 1.799(2) 55508
N(1) C(7) 1.334(2) .
N(1) C(8) 1.332(2) .
N(2) C(8) 1.375(2) .
N(2) C(15) 1.375(3) .
N(3) C(15) 1.322(2) .
N(3) C(16) 1.318(2) .
N(4) C(7) 1.376(2) 55505
N(4) C(16) 1.384(3) .
C(1) C(2) 1.390(3) .
C(1) C(6) 1.398(3) .
C(1) C(16) 1.471(3) 55505
C(2) C(3) 1.397(3) .
C(3) C(4) 1.397(3) .
C(4) C(5) 1.402(3) .
C(5) C(6) 1.395(3) .
C(6) C(7) 1.466(3) .
C(8) C(9) 1.468(3) .
C(9) C(10) 1.387(3) .
C(9) C(14) 1.397(3) .
C(10) C(11) 1.394(3) .
C(11) C(12) 1.404(3) .
C(12) C(13) 1.395(3) .
C(13) C(14) 1.398(3) .
C(14) C(15) 1.468(3) .
C(17) C(18) 1.393(3) .
C(17) C(22) 1.403(3) .
C(18) C(19) 1.394(3) .
C(19) C(20) 1.386(4) .
C(20) C(21) 1.387(4) .
C(21) C(22) 1.386(3) .
C(2) H(1) 0.950 .
C(3) H(2) 0.950 .
C(4) H(3) 0.950 .
C(5) H(4) 0.950 .
C(10) H(5) 0.950 .
C(11) H(6) 0.950 .
C(12) H(7) 0.950 .
C(13) H(8) 0.950 .
C(18) H(9) 0.950 .
C(19) H(10) 0.950 .
C(20) H(11) 0.950 .
C(21) H(12) 0.950 .
C(22) H(13) 0.950 .
